data_9007599
loop_
_publ_author_name
'Gopal, R.'
'Calvo, C.'

_publ_section_title
;
 Crystal structure of magnesium divanadate, Mg2V2O7
 Note: There is likely a minor typo in coordinates of O6 because
 bond lengths cannot be reproduced
;
_journal_name_full 'Acta Crystallographica, Section B'
_journal_page_first 2491
_journal_page_last 2493
_journal_paper_doi 10.1107/S0567740874007400
_journal_volume 30
_journal_year 1974
_chemical_formula_structural Mg2V2O7
_chemical_formula_sum 'Mg2 O7 V2'
_space_group_IT_number 2
_symmetry_space_group_name_Hall '-P 1'
_symmetry_space_group_name_H-M 'P -1'
_cell_angle_alpha 81.42
_cell_angle_beta 106.82
_cell_angle_gamma 130.33
_cell_length_a 13.767
_cell_length_b 5.414
_cell_length_c 4.912
_cell_formula_units_Z 2
_cell_volume 266.795
_database_code_amcsd 0009520
_exptl_crystal_density_diffrn 3.267
_cod_original_formula_sum 'Mg2 V2 O7'
_cod_database_code 9007599
_amcsd_formula_title Mg2V2O7

loop_
_space_group_symop_operation_xyz
x,y,z
-x,-y,-z

loop_
_atom_site_aniso_label
_atom_site_aniso_U_11
_atom_site_aniso_U_22
_atom_site_aniso_U_33
_atom_site_aniso_U_12
_atom_site_aniso_U_13
_atom_site_aniso_U_23
Mg1 0.00880 0.00680 0.00630 0.00520 0.00060 0.00010
Mg2 0.00800 0.00730 0.00720 0.00500 0.00060 0.00080
V1 0.00720 0.00670 0.00410 0.00430 0.00030 0.00070
V2 0.00680 0.00620 0.00410 0.00360 -0.00030 0.00010
O1 0.01100 0.01560 0.01200 0.00850 0.00280 -0.00180
O2 0.01200 0.00820 0.00430 0.00600 -0.00110 -0.00010
O3 0.01350 0.01170 0.01150 0.00500 -0.00260 -0.00290
O4 0.01310 0.01060 0.01080 0.00880 0.00330 0.00330
O5 0.01170 0.00910 0.00610 0.00750 -0.00060 0.00040
O6 0.00690 0.00950 0.01070 0.00420 0.00300 -0.00140
O7 0.01250 0.01190 0.00800 0.00910 0.00400 0.00380

loop_
_atom_site_label
_atom_site_fract_x
_atom_site_fract_y
_atom_site_fract_z
Mg1 0.08370 0.37670 0.50950
Mg2 0.41687 0.61870 0.42290
V1 0.63934 -0.07020 0.03708
V2 0.86140 -0.06320 -0.14070
O1 0.70750 -0.20360 -0.10550
O2 0.95230 -0.01240 0.20890
O3 0.76510 0.28930 0.18650
O4 0.93340 0.28960 -0.30440
O5 0.45880 0.03130 0.23520
O6 0.21230 0.37530 0.36360
O7 0.43860 0.32420 0.71090

loop_
_cod_related_entry_id
_cod_related_entry_database
_cod_related_entry_code
1 AMCSD 0009520
